data_9011845
loop_
_publ_author_name
'Shibaeva, R. P.'
'Simonov, V. I.'
'Belov, N. V.'

_publ_section_title
;Crystal structure of the Ca,Na,Zr,Ti silicate rosenbuschite,
 Ca3.5Na2.5Zr(Ti,Mn,Nb)[Si2O7]2F2O(F,O) Locality: Kol'skii Peninsula, Russia
;
_journal_name_full 'Soviet Physics Crystallography'
_journal_page_first 406
_journal_page_last 413
_journal_volume 8
_journal_year 1963
_chemical_compound_source 'Kol'skii Peninsula, Russia'
_chemical_formula_sum 'Ca7 F4 Mn Na5 O32 Si8 Ti Zr2'
_chemical_name_mineral Rosenbuschite
_space_group_IT_number 2
_symmetry_space_group_name_Hall '-P 1'
_symmetry_space_group_name_H-M 'P -1'
_cell_angle_alpha 91.33
_cell_angle_beta 99.67
_cell_angle_gamma 111.83
_cell_length_a 10.12
_cell_length_b 11.39
_cell_length_c 7.27
_cell_formula_units_Z 1
_cell_volume 763.478
_database_code_amcsd 0015546
_exptl_crystal_density_diffrn 3.248
_cod_original_formula_sum 'Zr2 (Ti Mn) Ca7 Na5 Si8 O32 F4'
_cod_database_code 9011845

loop_
_space_group_symop_operation_xyz
x,y,z
-x,-y,-z

loop_
_atom_site_label
_atom_site_fract_x
_atom_site_fract_y
_atom_site_fract_z
_atom_site_occupancy
_atom_site_U_iso_or_equiv
Zr 0.35500 0.28300 0.09200 1.00000 0.01267
Ti1 0.00000 0.00000 0.00000 0.50000 0.01267
Mn1 0.00000 0.00000 0.00000 0.50000 0.01267
Ti2 0.00000 0.50000 0.00000 0.50000 0.01267
Mn2 0.00000 0.50000 0.00000 0.50000 0.01267
Ca1 0.36500 0.78800 0.09200 1.00000 0.01267
Ca2 0.36500 0.78800 0.58300 1.00000 0.01267
Ca3 0.00300 0.25000 0.75400 1.00000 0.01267
Ca4 0.00000 0.00000 0.50000 1.00000 0.01267
Na1 0.35500 0.28300 0.58300 1.00000 0.01267
Na2 -0.00300 0.25000 0.24600 1.00000 0.01267
Na3 0.00000 0.50000 0.50000 1.00000 0.01267
Si1 0.28500 0.01300 0.34700 1.00000 0.01267
Si2 0.28500 0.01300 0.79700 1.00000 0.01267
Si3 0.28300 0.50600 0.34700 1.00000 0.01267
Si4 0.28300 0.50600 0.79700 1.00000 0.01267
O1 0.26800 0.01300 0.56300 1.00000 0.01267
O2 0.26800 0.50600 0.56300 1.00000 0.01267
O3 0.37500 0.15600 0.32000 1.00000 0.01267
O4 0.36700 0.15600 0.87500 1.00000 0.01267
O5 0.36300 0.91800 0.32000 1.00000 0.01267
O6 0.36000 0.91800 0.85300 1.00000 0.01267
O7 0.11800 0.96700 0.23300 1.00000 0.01267
O8 0.11800 0.96700 0.82500 1.00000 0.01267
O9 0.39200 0.65000 0.32500 1.00000 0.01267
O10 0.39200 0.65000 0.87500 1.00000 0.01267
O11 0.35800 0.40200 0.30800 1.00000 0.01267
O12 0.34000 0.40200 0.87500 1.00000 0.01267
O13 0.12500 0.46700 0.23300 1.00000 0.01267
O14 0.12800 0.47200 0.82900 1.00000 0.01267
O15 0.12500 0.18300 0.03000 1.00000 0.01267
O16 0.11700 0.68300 0.03000 1.00000 0.01267
F1 0.11700 0.20800 0.52500 1.00000 0.01267
F2 0.12500 0.70000 0.52500 1.00000 0.01267

loop_
_cod_related_entry_id
_cod_related_entry_database
_cod_related_entry_code
1 AMCSD 0015546
